data_2243242
loop_
_publ_author_name
'Abdelrazeq, Alaa S.'
'Ghabbour, Hazem A.'
'El-Emam, Ali A.'
'Osman, Doaa Ahmed'
'Garcia-Granda, Santiago'

_publ_section_title
;
 Synthesis and crystal structure of
 3-(adamantan-1-yl)-4-(2-bromo-4-fluorophenyl)-1<i>H</i>-1,2,4-triazole-5(4<i>H</i>)-thione
;
_journal_coeditor_code XI2020
_journal_issue 2
_journal_name_full 'Acta Crystallographica Section E'
_journal_page_first 162
_journal_page_last 166
_journal_paper_doi 10.1107/S2056989020000092
_journal_volume 76
_journal_year 2020
_chemical_formula_iupac 'C18 H19 Br F N3 S'
_chemical_formula_moiety 'C18 H19 Br F N3 S'
_chemical_formula_sum 'C18 H19 Br F N3 S'
_chemical_formula_weight 408.32
_chemical_name_systematic 3-(Adamantan-1-yl)-4-(2-bromo-4-fluorophenyl)-1<i>H</i>-1,2,4-triazole-5(4<i>H</i>)-thione
_space_group_IT_number 19
_space_group_name_Hall 'P 2ac 2ab'
_space_group_name_H-M_alt 'P 21 21 21'
_symmetry_cell_setting orthorhombic
_symmetry_space_group_name_Hall 'P 2ac 2ab'
_symmetry_space_group_name_H-M 'P 21 21 21'
_atom_sites_solution_hydrogens geom
_atom_sites_solution_primary direct
_atom_sites_solution_secondary difmap
_audit_conform_dict_name cif_core.dic
_audit_conform_dict_version 2.4.3
_audit_creation_method 'WinGX routine CIF_UPDATE'
_cell_angle_alpha 90
_cell_angle_beta 90
_cell_angle_gamma 90
_cell_formula_units_Z 4
_cell_length_a 6.84730(10)
_cell_length_b 12.5587(2)
_cell_length_c 19.8090(3)
_cell_measurement_reflns_used 5537
_cell_measurement_temperature 150.6(9)
_cell_measurement_theta_max 74.5840
_cell_measurement_theta_min 4.1520
_cell_volume 1703.44(4)
_computing_molecular_graphics
;
Ortep-3 for Windows (Farrugia, 2012), Mercury (Macrae <i>et al.</i>,
2008),
SCHAKAL (Keller, 1989), DIAMOND (Brandenburg, 2006)
;
_computing_publication_material
;
WINGX (Farrugia, 2012), PARST (Nardelli, 1995), publCIF
(Westrip, 2010),
enCIFer (Allen <i>et al.</i>,  2004) and PLATON (Spek, 2009)
;
_computing_structure_refinement
;
SHELXL (Sheldrick, 2015)
;
_computing_structure_solution
;
<i>SIR2011</i> (Burla <i>et al.</i>,  2012)
;
_diffrn_ambient_temperature 150.6(9)
_diffrn_detector 'CCD plate'
_diffrn_detector_area_resol_mean 10.2673
_diffrn_measured_fraction_theta_full 1
_diffrn_measured_fraction_theta_max 0.992
_diffrn_measurement_device 'four-circle diffractometer'
_diffrn_measurement_device_type 'Agilent Excalibur, Ruby, Gemini'
_diffrn_measurement_method '\w scans'
_diffrn_radiation_monochromator graphite
_diffrn_radiation_probe x-ray
_diffrn_radiation_type CuK\a
_diffrn_radiation_wavelength 1.54184
_diffrn_reflns_av_R_equivalents 0.0457
_diffrn_reflns_av_unetI/netI 0.0429
_diffrn_reflns_limit_h_max 8
_diffrn_reflns_limit_h_min -8
_diffrn_reflns_limit_k_max 14
_diffrn_reflns_limit_k_min -15
_diffrn_reflns_limit_l_max 24
_diffrn_reflns_limit_l_min -23
_diffrn_reflns_number 13191
_diffrn_reflns_theta_full 67.5
_diffrn_reflns_theta_max 76.25
_diffrn_reflns_theta_min 4.17
_exptl_absorpt_coefficient_mu 4.56
_exptl_absorpt_correction_T_max 0.694
_exptl_absorpt_correction_T_min 0.602
_exptl_absorpt_correction_type multi-scan
_exptl_absorpt_process_details
;
(CrysAlisPro; Agilent 2014)
;
_exptl_crystal_colour colourless
_exptl_crystal_density_diffrn 1.592
_exptl_crystal_density_method 'not measured'
_exptl_crystal_description prism
_exptl_crystal_F_000 832
_exptl_crystal_size_max 0.122
_exptl_crystal_size_mid 0.114
_exptl_crystal_size_min 0.080
_refine_diff_density_max 0.622
_refine_diff_density_min -0.356
_refine_ls_abs_structure_details
;
Flack (1983)
;
_refine_ls_abs_structure_Flack 0.50(2)
_refine_ls_extinction_method none
_refine_ls_goodness_of_fit_ref 1.051
_refine_ls_hydrogen_treatment constr
_refine_ls_matrix_type full
_refine_ls_number_constraints 0
_refine_ls_number_parameters 218
_refine_ls_number_reflns 3498
_refine_ls_number_restraints 0
_refine_ls_restrained_S_all 1.051
_refine_ls_R_factor_all 0.0412
_refine_ls_R_factor_gt 0.0347
_refine_ls_shift/su_max 0.001
_refine_ls_shift/su_mean 0
_refine_ls_structure_factor_coef Fsqd
_refine_ls_weighting_details 'calc w=1/[\s^2^(Fo^2^)+(0.0337P)^2^+1.0546P] where P=(Fo^2^+2Fc^2^)/3'
_refine_ls_weighting_scheme calc
_refine_ls_wR_factor_gt 0.0776
_refine_ls_wR_factor_ref 0.0812
_reflns_number_gt 3244
_reflns_number_total 3572
_reflns_threshold_expression >2sigma(I)
_cod_data_source_file xi2020sup1.cif
_cod_data_source_block I
_cod_database_code 2243242

loop_
_symmetry_equiv_pos_as_xyz
'x, y, z'
'-x+1/2, -y, z+1/2'
'-x, y+1/2, -z+1/2'
'x+1/2, -y+1/2, -z'

loop_
_atom_site_type_symbol
_atom_site_label
_atom_site_fract_x
_atom_site_fract_y
_atom_site_fract_z
_atom_site_U_iso_or_equiv
_atom_site_adp_type
_atom_site_calc_flag
_atom_site_refinement_flags
_atom_site_occupancy
_atom_site_symmetry_multiplicity
Br Br1 -0.03402(6) 0.64125(3) 0.484532(19) 0.03206(11) Uani d . 1 1
S S1 -0.01416(12) 0.31086(6) 0.43635(4) 0.02208(17) Uani d . 1 1
F F1 0.6045(3) 0.6344(2) 0.34672(10) 0.0370(5) Uani d . 1 1
N N1 0.1505(4) 0.4307(2) 0.53736(13) 0.0178(6) Uani d . 1 1
N N3 -0.0802(4) 0.3300(2) 0.57154(14) 0.0247(7) Uani d . 1 1
H H3N -0.1756 0.2854 0.572 0.03 Uiso calc R 1 1
N N2 -0.0120(4) 0.3805(2) 0.62852(12) 0.0239(6) Uani d . 1 1
C C4 0.4956(5) 0.5857(3) 0.39470(15) 0.0251(8) Uani d . 1 1
C C1 0.2724(5) 0.4870(3) 0.49068(16) 0.0202(6) Uani d . 1 1
C C5 0.3203(5) 0.6311(3) 0.41180(15) 0.0240(7) Uani d . 1 1
H H5 0.2778 0.6939 0.3917 0.029 Uiso calc R 1 1
C C7 0.0153(4) 0.3567(2) 0.51580(14) 0.0195(6) Uani d . 1 1
C C8 0.1279(5) 0.4408(3) 0.60780(16) 0.0202(7) Uani d . 1 1
C C11 0.2990(5) 0.5637(3) 0.77521(16) 0.0256(8) Uani d . 1 1
H H11 0.2373 0.5644 0.8198 0.031 Uiso calc R 1 1
C C2 0.4508(5) 0.4436(3) 0.47200(15) 0.0238(7) Uani d . 1 1
H H2 0.4943 0.3811 0.4922 0.029 Uiso calc R 1 1
C C17 0.4578(5) 0.4462(3) 0.65943(16) 0.0242(7) Uani d . 1 1
H H17A 0.4376 0.3733 0.6741 0.029 Uiso calc R 1 1
H H17B 0.5197 0.4446 0.6154 0.029 Uiso calc R 1 1
C C3 0.5643(5) 0.4932(3) 0.42340(16) 0.0273(8) Uani d . 1 1
H H3A 0.6839 0.4647 0.4105 0.033 Uiso calc R 1 1
C C6 0.2089(5) 0.5793(3) 0.46035(16) 0.0212(7) Uani d . 1 1
C C14 0.4279(5) 0.6766(3) 0.68164(16) 0.0260(8) Uani d . 1 1
H H14 0.4493 0.7499 0.6663 0.031 Uiso calc R 1 1
C C9 0.2594(5) 0.5037(3) 0.65435(16) 0.0200(7) Uani d . 1 1
C C12 0.4946(6) 0.5054(3) 0.77950(15) 0.0280(8) Uani d . 1 1
H H12A 0.5792 0.5411 0.8116 0.034 Uiso calc R 1 1
H H12B 0.4739 0.433 0.795 0.034 Uiso calc R 1 1
C C16 0.5909(5) 0.5041(3) 0.70996(17) 0.0269(8) Uani d . 1 1
H H16 0.7167 0.4671 0.7127 0.032 Uiso calc R 1 1
C C10 0.1647(5) 0.5061(3) 0.72489(16) 0.0254(8) Uani d . 1 1
H H10A 0.04 0.5425 0.7225 0.031 Uiso calc R 1 1
H H10B 0.1414 0.4338 0.7402 0.031 Uiso calc R 1 1
C C13 0.3326(6) 0.6782(3) 0.75170(17) 0.0271(8) Uani d . 1 1
H H13A 0.4168 0.715 0.7834 0.033 Uiso calc R 1 1
H H13B 0.2091 0.7159 0.7496 0.033 Uiso calc R 1 1
C C18 0.2933(5) 0.6190(3) 0.63142(16) 0.0245(8) Uani d . 1 1
H H18A 0.1692 0.656 0.6287 0.029 Uiso calc R 1 1
H H18B 0.3523 0.6193 0.5869 0.029 Uiso calc R 1 1
C C15 0.6237(5) 0.6188(3) 0.68563(18) 0.0298(9) Uani d . 1 1
H H15A 0.7097 0.6558 0.7167 0.036 Uiso calc R 1 1
H H15B 0.6852 0.6182 0.6415 0.036 Uiso calc R 1 1

loop_
_atom_site_aniso_label
_atom_site_aniso_U_11
_atom_site_aniso_U_22
_atom_site_aniso_U_33
_atom_site_aniso_U_12
_atom_site_aniso_U_13
_atom_site_aniso_U_23
Br1 0.02922(18) 0.0329(2) 0.03404(17) 0.01027(18) -0.00194(16) 0.00029(16)
S1 0.0243(4) 0.0216(4) 0.0204(3) -0.0005(4) -0.0022(3) -0.0017(3)
F1 0.0388(12) 0.0395(14) 0.0329(11) -0.0117(12) 0.0067(9) 0.0123(11)
N1 0.0206(14) 0.0149(14) 0.0178(12) -0.0008(12) -0.0001(10) -0.0009(10)
N3 0.0226(15) 0.0257(16) 0.0260(14) -0.0095(12) 0.0020(11) -0.0048(11)
N2 0.0234(16) 0.0259(16) 0.0225(12) -0.0050(13) 0.0030(11) -0.0077(10)
C4 0.030(2) 0.0235(17) 0.0221(14) -0.0089(16) 0.0000(14) 0.0023(12)
C1 0.0212(15) 0.0185(16) 0.0210(14) -0.0039(13) -0.0024(13) 0.0008(13)
C5 0.0306(18) 0.0186(18) 0.0227(15) -0.0049(17) -0.0059(13) 0.0024(14)
C7 0.0179(14) 0.0171(14) 0.0235(13) 0.0035(15) -0.0034(13) 0.0020(13)
C8 0.0205(16) 0.0184(18) 0.0218(15) -0.0009(14) -0.0008(12) -0.0014(13)
C11 0.0280(18) 0.030(2) 0.0188(15) -0.0016(16) 0.0002(14) -0.0028(14)
C2 0.0253(16) 0.0234(17) 0.0226(15) -0.0003(16) -0.0038(14) 0.0003(12)
C17 0.0240(16) 0.0225(17) 0.0263(15) 0.0027(16) -0.0016(15) -0.0050(13)
C3 0.0251(19) 0.031(2) 0.0262(16) -0.0038(16) 0.0019(14) -0.0032(14)
C6 0.0200(16) 0.0182(17) 0.0253(15) 0.0037(14) -0.0033(13) -0.0059(13)
C14 0.035(2) 0.0182(17) 0.0249(16) -0.0062(15) -0.0046(14) 0.0012(13)
C9 0.0212(17) 0.0181(17) 0.0207(15) -0.0021(14) 0.0007(12) -0.0029(13)
C12 0.037(2) 0.0249(18) 0.0226(14) -0.0001(17) -0.0091(15) 0.0019(12)
C16 0.0194(18) 0.031(2) 0.0301(17) 0.0041(15) -0.0045(13) -0.0030(15)
C10 0.0231(18) 0.029(2) 0.0243(16) -0.0059(16) 0.0038(13) -0.0030(15)
C13 0.0315(19) 0.023(2) 0.0266(17) 0.0010(16) -0.0042(14) -0.0079(14)
C18 0.0268(18) 0.025(2) 0.0220(15) -0.0018(15) -0.0063(13) 0.0010(13)
C15 0.0246(18) 0.035(3) 0.0296(17) -0.0081(17) -0.0017(14) 0.0007(16)

loop_
_atom_type_symbol
_atom_type_description
_atom_type_scat_dispersion_real
_atom_type_scat_dispersion_imag
_atom_type_scat_source
C C 0.0181 0.0091 'International Tables Vol C Tables 4.2.6.8 and 6.1.1.4'
H H 0 0 'International Tables Vol C Tables 4.2.6.8 and 6.1.1.4'
N N 0.0311 0.018 'International Tables Vol C Tables 4.2.6.8 and 6.1.1.4'
F F 0.0727 0.0534 'International Tables Vol C Tables 4.2.6.8 and 6.1.1.4'
S S 0.3331 0.5567 'International Tables Vol C Tables 4.2.6.8 and 6.1.1.4'
Br Br -0.6763 1.2805 'International Tables Vol C Tables 4.2.6.8 and 6.1.1.4'

loop_
_geom_angle_atom_site_label_1
_geom_angle_atom_site_label_2
_geom_angle_atom_site_label_3
_geom_angle
C7 N1 C8 107.1(3)
C7 N1 C1 121.6(3)
C8 N1 C1 131.2(3)
C7 N3 N2 113.5(3)
C7 N3 H3N 123.3
N2 N3 H3N 123.3
C8 N2 N3 105.2(3)
F1 C4 C5 117.9(3)
F1 C4 C3 118.9(3)
C5 C4 C3 123.2(3)
C6 C1 C2 119.5(3)
C6 C1 N1 120.9(3)
C2 C1 N1 119.4(3)
C4 C5 C6 117.2(3)
C4 C5 H5 121.4
C6 C5 H5 121.4
N3 C7 N1 104.1(2)
N3 C7 S1 129.1(2)
N1 C7 S1 126.8(2)
N2 C8 N1 110.1(3)
N2 C8 C9 123.8(3)
N1 C8 C9 125.8(3)
C12 C11 C13 109.6(3)
C12 C11 C10 109.5(3)
C13 C11 C10 109.6(3)
C12 C11 H11 109.4
C13 C11 H11 109.4
C10 C11 H11 109.4
C3 C2 C1 120.2(3)
C3 C2 H2 119.9
C1 C2 H2 119.9
C16 C17 C9 110.1(3)
C16 C17 H17A 109.6
C9 C17 H17A 109.6
C16 C17 H17B 109.6
C9 C17 H17B 109.6
H17A C17 H17B 108.2
C4 C3 C2 118.4(3)
C4 C3 H3A 120.8
C2 C3 H3A 120.8
C1 C6 C5 121.5(3)
C1 C6 Br1 120.8(3)
C5 C6 Br1 117.7(3)
C15 C14 C13 109.5(3)
C15 C14 C18 109.7(3)
C13 C14 C18 109.7(3)
C15 C14 H14 109.3
C13 C14 H14 109.3
C18 C14 H14 109.3
C8 C9 C18 113.7(3)
C8 C9 C10 108.2(3)
C18 C9 C10 108.3(3)
C8 C9 C17 108.6(3)
C18 C9 C17 109.2(3)
C10 C9 C17 108.7(3)
C16 C12 C11 109.5(3)
C16 C12 H12A 109.8
C11 C12 H12A 109.8
C16 C12 H12B 109.8
C11 C12 H12B 109.8
H12A C12 H12B 108.2
C12 C16 C15 109.6(3)
C12 C16 C17 109.7(3)
C15 C16 C17 109.0(3)
C12 C16 H16 109.5
C15 C16 H16 109.5
C17 C16 H16 109.5
C11 C10 C9 110.2(3)
C11 C10 H10A 109.6
C9 C10 H10A 109.6
C11 C10 H10B 109.6
C9 C10 H10B 109.6
H10A C10 H10B 108.1
C11 C13 C14 109.1(3)
C11 C13 H13A 109.9
C14 C13 H13A 109.9
C11 C13 H13B 109.9
C14 C13 H13B 109.9
H13A C13 H13B 108.3
C9 C18 C14 110.1(3)
C9 C18 H18A 109.6
C14 C18 H18A 109.6
C9 C18 H18B 109.6
C14 C18 H18B 109.6
H18A C18 H18B 108.2
C14 C15 C16 109.5(3)
C14 C15 H15A 109.8
C16 C15 H15A 109.8
C14 C15 H15B 109.8
C16 C15 H15B 109.8
H15A C15 H15B 108.2

loop_
_geom_bond_atom_site_label_1
_geom_bond_atom_site_label_2
_geom_bond_distance
Br1 C6 1.898(3)
S1 C7 1.688(3)
F1 C4 1.355(4)
N1 C7 1.379(4)
N1 C8 1.410(4)
N1 C1 1.433(4)
N3 C7 1.327(4)
N3 N2 1.377(4)
N3 H3N 0.86
N2 C8 1.288(4)
C4 C5 1.371(5)
C4 C3 1.376(5)
C1 C6 1.377(5)
C1 C2 1.387(5)
C5 C6 1.389(5)
C5 H5 0.93
C8 C9 1.512(5)
C11 C12 1.529(5)
C11 C13 1.529(5)
C11 C10 1.537(5)
C11 H11 0.98
C2 C3 1.385(5)
C2 H2 0.93
C17 C16 1.537(5)
C17 C9 1.542(5)
C17 H17A 0.97
C17 H17B 0.97
C3 H3A 0.93
C14 C15 1.526(5)
C14 C13 1.534(5)
C14 C18 1.537(5)
C14 H14 0.98
C9 C18 1.535(5)
C9 C10 1.541(4)
C12 C16 1.527(5)
C12 H12A 0.97
C12 H12B 0.97
C16 C15 1.536(5)
C16 H16 0.98
C10 H10A 0.97
C10 H10B 0.97
C13 H13A 0.97
C13 H13B 0.97
C18 H18A 0.97
C18 H18B 0.97
C15 H15A 0.97
C15 H15B 0.97

loop_
_geom_hbond_atom_site_label_D
_geom_hbond_atom_site_label_H
_geom_hbond_atom_site_label_A
_geom_hbond_site_symmetry_A
_geom_hbond_distance_DH
_geom_hbond_distance_HA
_geom_hbond_distance_DA
_geom_hbond_angle_DHA
N3 H3<i>N</i> S1 4_456 0.86 2.62 3.461(3) 166.3
C2 H2 S1 4_556 0.93 2.8 3.683(3) 159.8
C11 H11 C<i>g</i>2 2_565 0.98 2.86 3.757(4) 152

_cod_database_fobs_code 2243242
